data_7108528
loop_
_publ_author_name
'Cong-Rong Liu'
'Ting-Ting Wang'
'Qing-Biao Qi'
'Shi-Kai Tian'

_publ_section_title
;
 Ferric chloride-catalyzed C-N bond cleavage for the cyclization of
 arylallenes leading to polysubstituted indenes
;
_journal_name_full Chem.Commun.
_journal_page_first 10913
_journal_paper_doi 10.1039/c2cc36048a
_journal_volume 48
_journal_year 2012
_chemical_formula_sum 'C30 H33 Cl'
_chemical_formula_weight 429.01
_chemical_name_systematic
;
?
;
_space_group_IT_number 2
_symmetry_cell_setting triclinic
_symmetry_space_group_name_Hall '-P 1'
_symmetry_space_group_name_H-M 'P -1'
_atom_sites_solution_hydrogens geom
_atom_sites_solution_primary direct
_atom_sites_solution_secondary difmap
_audit_creation_method SHELXL-97
_cell_angle_alpha 88.400(4)
_cell_angle_beta 88.014(4)
_cell_angle_gamma 77.311(4)
_cell_formula_units_Z 2
_cell_length_a 8.1616(4)
_cell_length_b 9.0676(4)
_cell_length_c 17.2790(8)
_cell_measurement_reflns_used 4689
_cell_measurement_temperature 291(2)
_cell_measurement_theta_max 69.4526
_cell_measurement_theta_min 4.9964
_cell_volume 1246.50(10)
_computing_cell_refinement 'CrysAlisPro (Oxford Diffraction Ltd.)'
_computing_data_collection 'CrysAlisPro (Oxford Diffraction Ltd.)'
_computing_data_reduction 'CrysAlisPro (Oxford Diffraction Ltd.)'
_computing_molecular_graphics 'Ortep-3 (L. J. Farrugia, 2001)'
_computing_publication_material SHELXL-97
_computing_structure_refinement 'SHELXL-97 (Sheldrick, 1997)'
_computing_structure_solution 'SHELXS-97 (Sheldrick, 1997)'
_diffrn_ambient_temperature 291(2)
_diffrn_detector_area_resol_mean 15.9149
_diffrn_measured_fraction_theta_full 0.977
_diffrn_measured_fraction_theta_max 0.977
_diffrn_measurement_device_type 'Gemini S Ultra, Oxford Diffraction'
_diffrn_measurement_method '\w scans'
_diffrn_radiation_monochromator mirror
_diffrn_radiation_source 'Enhance Ultra (Cu) X-ray Source'
_diffrn_radiation_type CuK\a
_diffrn_radiation_wavelength 1.54184
_diffrn_reflns_av_R_equivalents 0.0216
_diffrn_reflns_av_sigmaI/netI 0.0275
_diffrn_reflns_limit_h_max 9
_diffrn_reflns_limit_h_min -9
_diffrn_reflns_limit_k_max 8
_diffrn_reflns_limit_k_min -11
_diffrn_reflns_limit_l_max 18
_diffrn_reflns_limit_l_min -20
_diffrn_reflns_number 10255
_diffrn_reflns_theta_full 69.58
_diffrn_reflns_theta_max 69.58
_diffrn_reflns_theta_min 5.00
_exptl_absorpt_coefficient_mu 1.437
_exptl_absorpt_correction_T_max 0.6723
_exptl_absorpt_correction_T_min 0.5971
_exptl_absorpt_correction_type multi-scan
_exptl_absorpt_process_details
;
CrysAlisPro, Oxford Diffraction Ltd.,
Version 1.171.34.44 (release 25-10-2010 CrysAlis171 .NET)
(compiled Oct 25 2010,18:11:34)
Empirical absorption correction using spherical harmonics,
implemented in SCALE3 ABSPACK scaling algorithm.
;
_exptl_crystal_density_diffrn 1.143
_exptl_crystal_density_method 'not measured'
_exptl_crystal_F_000 460
_exptl_crystal_size_max 0.40
_exptl_crystal_size_mid 0.30
_exptl_crystal_size_min 0.30
_refine_diff_density_max 0.341
_refine_diff_density_min -0.491
_refine_diff_density_rms 0.042
_refine_ls_extinction_method none
_refine_ls_goodness_of_fit_ref 1.053
_refine_ls_hydrogen_treatment constr
_refine_ls_matrix_type full
_refine_ls_number_parameters 287
_refine_ls_number_reflns 4574
_refine_ls_number_restraints 51
_refine_ls_restrained_S_all 1.113
_refine_ls_R_factor_all 0.0795
_refine_ls_R_factor_gt 0.0665
_refine_ls_shift/su_max 0.000
_refine_ls_shift/su_mean 0.000
_refine_ls_structure_factor_coef Fsqd
_refine_ls_weighting_details 'calc w=1/[\s^2^(Fo^2^)+(0.0210P)^2^+0.9807P] where P=(Fo^2^+2Fc^2^)/3'
_refine_ls_weighting_scheme calc
_refine_ls_wR_factor_gt 0.1331
_refine_ls_wR_factor_ref 0.1403
_reflns_number_gt 3646
_reflns_number_total 4574
_reflns_threshold_expression >2sigma(I)
_cod_data_source_file c2cc36048a.txt
_cod_data_source_block 110321
_cod_database_code 7108528

loop_
_symmetry_equiv_pos_as_xyz
'x, y, z'
'-x, -y, -z'

loop_
_atom_site_label
_atom_site_type_symbol
_atom_site_fract_x
_atom_site_fract_y
_atom_site_fract_z
_atom_site_U_iso_or_equiv
_atom_site_adp_type
_atom_site_occupancy
_atom_site_symmetry_multiplicity
_atom_site_calc_flag
_atom_site_refinement_flags
_atom_site_disorder_assembly
_atom_site_disorder_group
Cl1 Cl 0.74402(11) 0.70871(9) 0.03730(5) 0.0815(3) Uani 1 1 d . . .
C6 C 0.4230(3) 0.3052(3) 0.16415(17) 0.0609(7) Uani 1 1 d . . .
H6 H 0.3635 0.2867 0.1183 0.073 Uiso 1 1 calc R . .
C2 C 0.5079(3) 0.1532(3) 0.19922(16) 0.0597(7) Uani 1 1 d . . .
C23 C 0.2973(4) 0.4075(3) 0.21804(19) 0.0685(8) Uani 1 1 d . . .
H23B H 0.2540 0.5024 0.1909 0.082 Uiso 1 1 calc R . .
H23A H 0.2035 0.3600 0.2296 0.082 Uiso 1 1 calc R . .
C1 C 0.4086(4) 0.0451(3) 0.23487(17) 0.0614(7) Uani 1 1 d . . .
H1 H 0.3240 0.1045 0.2700 0.074 Uiso 1 1 calc R . .
C5 C 0.5712(3) 0.3700(3) 0.13733(16) 0.0581(6) Uani 1 1 d . . .
C3 C 0.6750(4) 0.1347(3) 0.19306(18) 0.0651(7) Uani 1 1 d . . .
H3 H 0.7515 0.0497 0.2106 0.078 Uiso 1 1 calc R . .
C10 C 0.8753(4) 0.2986(4) 0.13562(19) 0.0732(8) Uani 1 1 d . . .
H10 H 0.9741 0.2291 0.1467 0.088 Uiso 1 1 calc R . .
C4 C 0.7205(3) 0.2661(3) 0.15499(17) 0.0611(7) Uani 1 1 d . . .
C17 C 0.3122(3) -0.0228(3) 0.17574(17) 0.0590(7) Uani 1 1 d . . .
C24 C 0.3687(4) 0.4409(4) 0.2935(2) 0.0791(9) Uani 1 1 d . . .
H24A H 0.4088 0.3466 0.3217 0.095 Uiso 1 1 calc R . .
H24B H 0.4643 0.4863 0.2823 0.095 Uiso 1 1 calc R . .
C11 C 0.5191(4) -0.0754(3) 0.28457(18) 0.0660(7) Uani 1 1 d . . .
C7 C 0.5768(4) 0.5063(3) 0.10078(16) 0.0622(7) Uani 1 1 d . . .
H7 H 0.4785 0.5756 0.0887 0.075 Uiso 1 1 calc R . .
C9 C 0.8809(4) 0.4359(4) 0.09952(19) 0.0710(8) Uani 1 1 d . . .
H9 H 0.9837 0.4599 0.0868 0.085 Uiso 1 1 calc R . .
C18 C 0.1793(4) -0.0867(3) 0.2016(2) 0.0725(8) Uani 1 1 d . . .
H18 H 0.1487 -0.0853 0.2540 0.087 Uiso 1 1 calc R . .
C22 C 0.3531(4) -0.0272(3) 0.09846(18) 0.0705(8) Uani 1 1 d . . .
H22 H 0.4416 0.0148 0.0801 0.085 Uiso 1 1 calc R . .
C8 C 0.7327(4) 0.5369(3) 0.08260(17) 0.0643(7) Uani 1 1 d . . .
C20 C 0.1356(4) -0.1551(4) 0.0726(2) 0.0841(10) Uani 1 1 d . . .
H20 H 0.0766 -0.1989 0.0379 0.101 Uiso 1 1 calc R . .
C16 C 0.6126(4) -0.2070(4) 0.2533(2) 0.0787(9) Uani 1 1 d . . .
H16 H 0.6029 -0.2255 0.2012 0.094 Uiso 1 1 calc R . .
C19 C 0.0925(4) -0.1525(4) 0.1496(2) 0.0826(10) Uani 1 1 d . . .
H19 H 0.0041 -0.1952 0.1674 0.099 Uiso 1 1 calc R . .
C15 C 0.7206(5) -0.3119(4) 0.2980(3) 0.0957(11) Uani 1 1 d . . .
H15 H 0.7832 -0.3993 0.2756 0.115 Uiso 1 1 calc R . .
C21 C 0.2656(4) -0.0930(4) 0.0467(2) 0.0819(9) Uani 1 1 d . . .
H21 H 0.2958 -0.0947 -0.0057 0.098 Uiso 1 1 calc R . .
C25 C 0.2426(5) 0.5455(4) 0.3441(2) 0.0985(11) Uani 1 1 d U . .
H25B H 0.2011 0.6383 0.3149 0.118 Uiso 1 1 calc R . .
H25A H 0.1481 0.4988 0.3552 0.118 Uiso 1 1 calc R . .
C12 C 0.5350(5) -0.0530(4) 0.3620(2) 0.0904(10) Uani 1 1 d . . .
H12 H 0.4726 0.0341 0.3848 0.109 Uiso 1 1 calc R . .
C14 C 0.7355(6) -0.2879(5) 0.3739(3) 0.1086(14) Uani 1 1 d . . .
H14 H 0.8082 -0.3587 0.4037 0.130 Uiso 1 1 calc R . .
C26 C 0.3056(5) 0.5851(5) 0.4187(3) 0.1183(14) Uani 1 1 d U B .
H26B H 0.3979 0.6346 0.4074 0.142 Uiso 1 1 calc R . .
H26A H 0.3506 0.4920 0.4471 0.142 Uiso 1 1 calc R . .
C13 C 0.6434(6) -0.1592(6) 0.4069(2) 0.1122(14) Uani 1 1 d . . .
H13 H 0.6532 -0.1427 0.4592 0.135 Uiso 1 1 calc R . .
C27 C 0.1789(6) 0.6859(7) 0.4709(3) 0.147(2) Uani 1 1 d U . .
H27B H 0.1297 0.7767 0.4417 0.176 Uiso 1 1 calc R A 1
H27A H 0.0894 0.6340 0.4844 0.176 Uiso 1 1 calc R A 1
C28' C 0.2419(7) 0.7309(6) 0.5424(3) 0.1482(15) Uani 0.459(6) 1 d PDU B 2
H28A H 0.2828 0.8214 0.5292 0.178 Uiso 0.459(6) 1 calc PR B 2
H28B H 0.3401 0.6528 0.5543 0.178 Uiso 0.459(6) 1 calc PR B 2
C29' C 0.1409(14) 0.7640(16) 0.6201(6) 0.1418(18) Uani 0.459(6) 1 d PDU B 2
H29A H 0.1298 0.6715 0.6472 0.170 Uiso 0.459(6) 1 calc PR B 2
H29B H 0.1920 0.8242 0.6536 0.170 Uiso 0.459(6) 1 calc PR B 2
C30' C -0.0223(16) 0.8499(15) 0.5920(9) 0.162(2) Uani 0.459(6) 1 d PDU B 2
H30A H -0.1001 0.8741 0.6351 0.242 Uiso 0.459(6) 1 calc PR B 2
H30B H -0.0656 0.7898 0.5563 0.242 Uiso 0.459(6) 1 calc PR B 2
H30C H -0.0073 0.9415 0.5664 0.242 Uiso 0.459(6) 1 calc PR B 2
C28 C 0.2419(7) 0.7309(6) 0.5424(3) 0.1482(15) Uani 0.541(6) 1 d PDU B 1
H28C H 0.3455 0.7634 0.5300 0.178 Uiso 0.541(6) 1 calc PR B 1
H28D H 0.2695 0.6425 0.5763 0.178 Uiso 0.541(6) 1 calc PR B 1
C29 C 0.1219(13) 0.8591(10) 0.5882(6) 0.1418(18) Uani 0.541(6) 1 d PDU B 1
H29C H 0.1842 0.9162 0.6180 0.170 Uiso 0.541(6) 1 calc PR B 1
H29D H 0.0478 0.9275 0.5539 0.170 Uiso 0.541(6) 1 calc PR B 1
C30 C 0.0288(16) 0.7713(14) 0.6386(7) 0.162(2) Uani 0.541(6) 1 d PDU B 1
H30D H -0.0531 0.8389 0.6695 0.242 Uiso 0.541(6) 1 calc PR B 1
H30E H 0.1055 0.7051 0.6718 0.242 Uiso 0.541(6) 1 calc PR B 1
H30F H -0.0269 0.7124 0.6074 0.242 Uiso 0.541(6) 1 calc PR B 1

loop_
_atom_site_aniso_label
_atom_site_aniso_U_11
_atom_site_aniso_U_22
_atom_site_aniso_U_33
_atom_site_aniso_U_23
_atom_site_aniso_U_13
_atom_site_aniso_U_12
Cl1 0.0849(6) 0.0781(5) 0.0852(6) 0.0071(4) 0.0002(4) -0.0273(4)
C6 0.0566(15) 0.0591(16) 0.0683(18) -0.0063(13) -0.0095(13) -0.0137(12)
C2 0.0632(17) 0.0531(15) 0.0635(17) -0.0098(12) -0.0039(13) -0.0130(12)
C23 0.0536(16) 0.0621(17) 0.088(2) -0.0041(15) -0.0013(14) -0.0079(13)
C1 0.0612(16) 0.0569(16) 0.0657(17) -0.0084(13) 0.0022(13) -0.0120(13)
C5 0.0560(15) 0.0584(16) 0.0611(16) -0.0097(13) -0.0055(12) -0.0135(12)
C3 0.0577(16) 0.0560(16) 0.079(2) -0.0053(14) -0.0036(14) -0.0067(12)
C10 0.0530(16) 0.073(2) 0.091(2) -0.0020(17) -0.0037(15) -0.0078(14)
C4 0.0557(16) 0.0594(16) 0.0676(18) -0.0096(13) -0.0036(13) -0.0098(12)
C17 0.0526(15) 0.0511(15) 0.0729(18) -0.0039(13) -0.0021(13) -0.0096(12)
C24 0.0687(19) 0.079(2) 0.089(2) -0.0228(18) 0.0078(17) -0.0129(16)
C11 0.0684(18) 0.0676(18) 0.0664(18) -0.0006(14) -0.0051(14) -0.0243(14)
C7 0.0589(16) 0.0622(17) 0.0656(17) -0.0047(13) -0.0078(13) -0.0119(13)
C9 0.0568(17) 0.078(2) 0.081(2) -0.0054(16) 0.0020(15) -0.0202(15)
C18 0.0643(18) 0.0698(19) 0.084(2) -0.0030(16) 0.0043(15) -0.0160(15)
C22 0.0673(18) 0.0740(19) 0.076(2) -0.0082(16) 0.0003(15) -0.0277(15)
C8 0.0672(18) 0.0677(18) 0.0609(17) -0.0083(14) -0.0019(14) -0.0202(14)
C20 0.074(2) 0.081(2) 0.103(3) -0.011(2) -0.020(2) -0.0254(17)
C16 0.083(2) 0.070(2) 0.080(2) -0.0001(17) -0.0098(17) -0.0102(16)
C19 0.0588(18) 0.076(2) 0.118(3) -0.006(2) -0.0025(19) -0.0254(16)
C15 0.086(3) 0.081(2) 0.117(3) 0.015(2) -0.015(2) -0.0103(19)
C21 0.085(2) 0.087(2) 0.080(2) -0.0129(18) -0.0074(18) -0.0300(19)
C25 0.083(2) 0.087(2) 0.121(3) -0.012(2) 0.006(2) -0.0066(19)
C12 0.106(3) 0.094(3) 0.075(2) -0.0048(19) -0.011(2) -0.029(2)
C14 0.099(3) 0.108(3) 0.124(4) 0.036(3) -0.038(3) -0.032(3)
C26 0.087(3) 0.132(4) 0.138(3) -0.032(3) 0.007(2) -0.027(2)
C13 0.136(4) 0.134(4) 0.077(3) 0.016(3) -0.036(3) -0.048(3)
C27 0.105(3) 0.178(5) 0.146(4) -0.048(3) 0.002(3) -0.002(3)
C28' 0.151(2) 0.151(2) 0.1413(18) -0.0214(14) -0.0052(13) -0.0285(13)
C29' 0.145(2) 0.141(2) 0.139(2) -0.0109(13) -0.0035(14) -0.0279(14)
C30' 0.159(2) 0.164(3) 0.161(3) 0.0008(14) 0.0034(14) -0.0347(15)
C28 0.151(2) 0.151(2) 0.1413(18) -0.0214(14) -0.0052(13) -0.0285(13)
C29 0.145(2) 0.141(2) 0.139(2) -0.0109(13) -0.0035(14) -0.0279(14)
C30 0.159(2) 0.164(3) 0.161(3) 0.0008(14) 0.0034(14) -0.0347(15)

loop_
_atom_type_symbol
_atom_type_description
_atom_type_scat_dispersion_real
_atom_type_scat_dispersion_imag
_atom_type_scat_source
C C 0.0181 0.0091 'International Tables Vol C Tables 4.2.6.8 and 6.1.1.4'
H H 0.0000 0.0000 'International Tables Vol C Tables 4.2.6.8 and 6.1.1.4'
Cl Cl 0.3639 0.7018 'International Tables Vol C Tables 4.2.6.8 and 6.1.1.4'

loop_
_geom_angle_atom_site_label_1
_geom_angle_atom_site_label_2
_geom_angle_atom_site_label_3
_geom_angle
C5 C6 C2 102.3(2)
C5 C6 C23 114.4(2)
C2 C6 C23 115.3(2)
C5 C6 H6 108.2
C2 C6 H6 108.2
C23 C6 H6 108.2
C3 C2 C1 127.8(3)
C3 C2 C6 110.2(2)
C1 C2 C6 122.0(2)
C24 C23 C6 114.6(2)
C24 C23 H23B 108.6
C6 C23 H23B 108.6
C24 C23 H23A 108.6
C6 C23 H23A 108.6
H23B C23 H23A 107.6
C2 C1 C11 111.0(2)
C2 C1 C17 113.5(2)
C11 C1 C17 112.3(2)
C2 C1 H1 106.5
C11 C1 H1 106.5
C17 C1 H1 106.5
C7 C5 C4 120.4(3)
C7 C5 C6 130.5(3)
C4 C5 C6 109.2(2)
C2 C3 C4 110.6(3)
C2 C3 H3 124.7
C4 C3 H3 124.7
C9 C10 C4 119.2(3)
C9 C10 H10 120.4
C4 C10 H10 120.4
C10 C4 C5 120.5(3)
C10 C4 C3 131.7(3)
C5 C4 C3 107.8(2)
C22 C17 C18 118.1(3)
C22 C17 C1 122.9(3)
C18 C17 C1 119.0(3)
C25 C24 C23 113.0(3)
C25 C24 H24A 109.0
C23 C24 H24A 109.0
C25 C24 H24B 109.0
C23 C24 H24B 109.0
H24A C24 H24B 107.8
C12 C11 C16 117.7(3)
C12 C11 C1 120.6(3)
C16 C11 C1 121.7(3)
C5 C7 C8 118.2(3)
C5 C7 H7 120.9
C8 C7 H7 120.9
C8 C9 C10 119.6(3)
C8 C9 H9 120.2
C10 C9 H9 120.2
C19 C18 C17 120.3(3)
C19 C18 H18 119.9
C17 C18 H18 119.9
C17 C22 C21 121.4(3)
C17 C22 H22 119.3
C21 C22 H22 119.3
C9 C8 C7 122.2(3)
C9 C8 Cl1 118.5(2)
C7 C8 Cl1 119.3(2)
C21 C20 C19 119.6(3)
C21 C20 H20 120.2
C19 C20 H20 120.2
C11 C16 C15 121.3(4)
C11 C16 H16 119.4
C15 C16 H16 119.4
C20 C19 C18 120.6(3)
C20 C19 H19 119.7
C18 C19 H19 119.7
C14 C15 C16 120.4(4)
C14 C15 H15 119.8
C16 C15 H15 119.8
C20 C21 C22 120.1(3)
C20 C21 H21 119.9
C22 C21 H21 119.9
C26 C25 C24 115.8(3)
C26 C25 H25B 108.3
C24 C25 H25B 108.3
C26 C25 H25A 108.3
C24 C25 H25A 108.3
H25B C25 H25A 107.4
C11 C12 C13 120.9(4)
C11 C12 H12 119.6
C13 C12 H12 119.6
C15 C14 C13 119.9(4)
C15 C14 H14 120.1
C13 C14 H14 120.1
C25 C26 C27 116.2(4)
C25 C26 H26B 108.2
C27 C26 H26B 108.2
C25 C26 H26A 108.2
C27 C26 H26A 108.2
H26B C26 H26A 107.4
C14 C13 C12 120.0(4)
C14 C13 H13 120.0
C12 C13 H13 120.0
C28' C27 C26 116.4(5)
C28' C27 H27B 108.2
C26 C27 H27B 108.2
C28' C27 H27A 108.2
C26 C27 H27A 108.2
H27B C27 H27A 107.3
C27 C28' C29' 126.1(7)
C27 C28' H28A 105.8
C29' C28' H28A 105.8
C27 C28' H28B 105.8
C29' C28' H28B 105.8
H28A C28' H28B 106.2
C30' C29' C28' 100.8(9)
C30' C29' H29A 111.6
C28' C29' H29A 111.6
C30' C29' H29B 111.6
C28' C29' H29B 111.6
H29A C29' H29B 109.4
C29' C30' H30A 109.5
C29' C30' H30B 109.5
H30A C30' H30B 109.5
C29' C30' H30C 109.5
H30A C30' H30C 109.5
H30B C30' H30C 109.5
C30 C29 H29C 111.5
C30 C29 H29D 111.5
H29C C29 H29D 109.3
C29 C30 H30D 109.5
C29 C30 H30E 109.5
H30D C30 H30E 109.5
C29 C30 H30F 109.5
H30D C30 H30F 109.5
H30E C30 H30F 109.5

loop_
_geom_bond_atom_site_label_1
_geom_bond_atom_site_label_2
_geom_bond_distance
Cl1 C8 1.743(3)
C6 C5 1.511(4)
C6 C2 1.520(4)
C6 C23 1.531(4)
C6 H6 0.9800
C2 C3 1.338(4)
C2 C1 1.509(4)
C23 C24 1.511(4)
C23 H23B 0.9700
C23 H23A 0.9700
C1 C11 1.521(4)
C1 C17 1.532(4)
C1 H1 0.9800
C5 C7 1.381(4)
C5 C4 1.404(4)
C3 C4 1.458(4)
C3 H3 0.9300
C10 C9 1.386(4)
C10 C4 1.387(4)
C10 H10 0.9300
C17 C22 1.365(4)
C17 C18 1.392(4)
C24 C25 1.509(4)
C24 H24A 0.9700
C24 H24B 0.9700
C11 C12 1.374(4)
C11 C16 1.380(4)
C7 C8 1.385(4)
C7 H7 0.9300
C9 C8 1.382(4)
C9 H9 0.9300
C18 C19 1.388(4)
C18 H18 0.9300
C22 C21 1.388(4)
C22 H22 0.9300
C20 C21 1.363(5)
C20 C19 1.365(5)
C20 H20 0.9300
C16 C15 1.384(5)
C16 H16 0.9300
C19 H19 0.9300
C15 C14 1.349(6)
C15 H15 0.9300
C21 H21 0.9300
C25 C26 1.486(6)
C25 H25B 0.9700
C25 H25A 0.9700
C12 C13 1.394(5)
C12 H12 0.9300
C14 C13 1.369(6)
C14 H14 0.9300
C26 C27 1.512(6)
C26 H26B 0.9700
C26 H26A 0.9700
C13 H13 0.9300
C27 C28' 1.456(7)
C27 H27B 0.9700
C27 H27A 0.9700
C28' C29' 1.551(8)
C28' H28A 0.9700
C28' H28B 0.9700
C29' C30' 1.478(8)
C29' H29A 0.9700
C29' H29B 0.9700
C30' H30A 0.9600
C30' H30B 0.9600
C30' H30C 0.9600
C29 C30 1.467(8)
C29 H29C 0.9700
C29 H29D 0.9700
C30 H30D 0.9600
C30 H30E 0.9600
C30 H30F 0.9600

loop_
_geom_torsion_atom_site_label_1
_geom_torsion_atom_site_label_2
_geom_torsion_atom_site_label_3
_geom_torsion_atom_site_label_4
_geom_torsion
C5 C6 C2 C3 -0.3(3)
C23 C6 C2 C3 -125.0(3)
C5 C6 C2 C1 179.7(2)
C23 C6 C2 C1 55.0(3)
C5 C6 C23 C24 -62.0(3)
C2 C6 C23 C24 56.2(3)
C3 C2 C1 C11 15.7(4)
C6 C2 C1 C11 -164.2(2)
C3 C2 C1 C17 -111.9(3)
C6 C2 C1 C17 68.1(3)
C2 C6 C5 C7 -179.9(3)
C23 C6 C5 C7 -54.6(4)
C2 C6 C5 C4 0.3(3)
C23 C6 C5 C4 125.6(3)
C1 C2 C3 C4 -179.8(3)
C6 C2 C3 C4 0.1(3)
C9 C10 C4 C5 0.9(5)
C9 C10 C4 C3 -179.4(3)
C7 C5 C4 C10 -0.3(4)
C6 C5 C4 C10 179.5(3)
C7 C5 C4 C3 179.9(3)
C6 C5 C4 C3 -0.3(3)
C2 C3 C4 C10 -179.6(3)
C2 C3 C4 C5 0.1(3)
C2 C1 C17 C22 20.6(4)
C11 C1 C17 C22 -106.3(3)
C2 C1 C17 C18 -161.1(3)
C11 C1 C17 C18 72.0(3)
C6 C23 C24 C25 178.4(3)
C2 C1 C11 C12 90.4(3)
C17 C1 C11 C12 -141.4(3)
C2 C1 C11 C16 -86.5(3)
C17 C1 C11 C16 41.7(4)
C4 C5 C7 C8 -0.3(4)
C6 C5 C7 C8 180.0(3)
C4 C10 C9 C8 -0.8(5)
C22 C17 C18 C19 0.0(4)
C1 C17 C18 C19 -178.4(3)
C18 C17 C22 C21 0.1(5)
C1 C17 C22 C21 178.4(3)
C10 C9 C8 C7 0.3(5)
C10 C9 C8 Cl1 179.9(2)
C5 C7 C8 C9 0.3(4)
C5 C7 C8 Cl1 -179.4(2)
C12 C11 C16 C15 -0.9(5)
C1 C11 C16 C15 176.1(3)
C21 C20 C19 C18 0.3(5)
C17 C18 C19 C20 -0.2(5)
C11 C16 C15 C14 0.6(6)
C19 C20 C21 C22 -0.2(5)
C17 C22 C21 C20 0.0(5)
C23 C24 C25 C26 -179.0(3)
C16 C11 C12 C13 0.7(5)
C1 C11 C12 C13 -176.3(3)
C16 C15 C14 C13 0.0(6)
C24 C25 C26 C27 -178.2(4)
C15 C14 C13 C12 -0.2(7)
C11 C12 C13 C14 -0.1(6)
C25 C26 C27 C28' -177.1(5)
C26 C27 C28' C29' -149.1(8)
C27 C28' C29' C30' -41.5(14)
